data_2230880
loop_
_publ_author_name
'Necefo\(glu, Hacali'
'\"Ozbek, F\"ureya Elif'
'\"Ozt\"urk, Vijdan'
'Tercan, Bar\?i\,s'
'H\"okelek, Tuncer'

_publ_section_title
;
 Poly[[diaquamanganese(II)]-bis(\m-4-fluorobenzoato-\k^2^<i>O:O</i>')]
;
_journal_coeditor_code SU2282
_journal_issue 7
_journal_name_full 'Acta Crystallographica Section E'
_journal_page_first m1003
_journal_page_last m1004
_journal_paper_doi 10.1107/S1600536811021921
_journal_volume 67
_journal_year 2011
_chemical_formula_iupac '[Mn (C7 H4 F O2)2 (H2 O)2]'
_chemical_formula_moiety 'C14 H12 F2 Mn O6'
_chemical_formula_sum 'C14 H12 F2 Mn O6'
_chemical_formula_weight 369.18
_chemical_name_systematic
;
Poly[[diaquamanganese(II)]-bis(\m-4-fluorobenzoato-\k^2^<i>O</i>:<i>O</i>')]
;
_space_group_IT_number 14
_symmetry_cell_setting monoclinic
_symmetry_space_group_name_Hall '-P 2ybc'
_symmetry_space_group_name_H-M 'P 1 21/c 1'
_atom_sites_solution_hydrogens geom
_atom_sites_solution_primary direct
_atom_sites_solution_secondary difmap
_audit_creation_method SHELXL-97
_cell_angle_alpha 90.00
_cell_angle_beta 98.179(2)
_cell_angle_gamma 90.00
_cell_formula_units_Z 2
_cell_length_a 14.5065(6)
_cell_length_b 6.6107(3)
_cell_length_c 7.3708(3)
_cell_measurement_reflns_used 9752
_cell_measurement_temperature 100(2)
_cell_measurement_theta_max 28.49
_cell_measurement_theta_min 2.79
_cell_volume 699.66(5)
_computing_cell_refinement 'SAINT (Bruker, 2007)'
_computing_data_collection 'APEX2 (Bruker, 2007)'
_computing_data_reduction 'SAINT (Bruker, 2007)'
_computing_molecular_graphics 'Ortep-3 for Windows (Farrugia, 1997)'
_computing_publication_material 'WinGX publication routines (Farrugia, 1999) and PLATON (Spek, 2009)'
_computing_structure_refinement 'SHELXL97 (Sheldrick, 2008)'
_computing_structure_solution 'SHELXS97 (Sheldrick, 2008)'
_diffrn_ambient_temperature 100(2)
_diffrn_measured_fraction_theta_full 0.993
_diffrn_measured_fraction_theta_max 0.993
_diffrn_measurement_device_type 'Bruker Kappa APEXII CCD area-detector diffractometer'
_diffrn_measurement_method '\f and \w scans'
_diffrn_radiation_monochromator graphite
_diffrn_radiation_source 'fine-focus sealed tube'
_diffrn_radiation_type MoK\a
_diffrn_radiation_wavelength 0.71073
_diffrn_reflns_av_R_equivalents 0.0292
_diffrn_reflns_av_sigmaI/netI 0.0167
_diffrn_reflns_limit_h_max 19
_diffrn_reflns_limit_h_min -19
_diffrn_reflns_limit_k_max 7
_diffrn_reflns_limit_k_min -8
_diffrn_reflns_limit_l_max 9
_diffrn_reflns_limit_l_min -9
_diffrn_reflns_number 11656
_diffrn_reflns_theta_full 28.49
_diffrn_reflns_theta_max 28.49
_diffrn_reflns_theta_min 2.84
_exptl_absorpt_coefficient_mu 0.997
_exptl_absorpt_correction_T_max 0.7859
_exptl_absorpt_correction_T_min 0.7281
_exptl_absorpt_correction_type multi-scan
_exptl_absorpt_process_details '(SADABS; Bruker, 2005)'
_exptl_crystal_colour blue
_exptl_crystal_density_diffrn 1.752
_exptl_crystal_density_method 'not measured'
_exptl_crystal_description block
_exptl_crystal_F_000 374
_exptl_crystal_size_max 0.34
_exptl_crystal_size_mid 0.27
_exptl_crystal_size_min 0.24
_refine_diff_density_max 1.239
_refine_diff_density_min -0.447
_refine_ls_extinction_method none
_refine_ls_goodness_of_fit_ref 1.277
_refine_ls_hydrogen_treatment mixed
_refine_ls_matrix_type full
_refine_ls_number_parameters 114
_refine_ls_number_reflns 1758
_refine_ls_number_restraints 0
_refine_ls_restrained_S_all 1.277
_refine_ls_R_factor_all 0.0392
_refine_ls_R_factor_gt 0.0387
_refine_ls_shift/su_max 0.000
_refine_ls_shift/su_mean 0.000
_refine_ls_structure_factor_coef Fsqd
_refine_ls_weighting_details 'calc w=1/[\s^2^(Fo^2^)+(0.0310P)^2^+1.8232P] where P=(Fo^2^+2Fc^2^)/3'
_refine_ls_weighting_scheme calc
_refine_ls_wR_factor_gt 0.1109
_refine_ls_wR_factor_ref 0.1111
_reflns_number_gt 1720
_reflns_number_total 1758
_reflns_threshold_expression I>2\s(I)
_cod_data_source_file su2282.cif
_cod_data_source_block I
_cod_original_sg_symbol_H-M 'P 21/c'
_cod_database_code 2230880
_cod_database_fobs_code 2230880

loop_
_symmetry_equiv_pos_as_xyz
'x, y, z'
'-x, y+1/2, -z+1/2'
'-x, -y, -z'
'x, -y-1/2, z-1/2'

loop_
_atom_site_type_symbol
_atom_site_label
_atom_site_fract_x
_atom_site_fract_y
_atom_site_fract_z
_atom_site_U_iso_or_equiv
_atom_site_adp_type
_atom_site_calc_flag
_atom_site_refinement_flags
_atom_site_occupancy
_atom_site_symmetry_multiplicity
_atom_site_disorder_assembly
_atom_site_disorder_group
Mn Mn1 0.5000 1.0000 0.5000 0.00934(15) Uani d S 1 2 . .
O O1 0.39762(12) 1.0833(3) 0.2723(2) 0.0133(4) Uani d . 1 1 . .
O O2 0.58287(12) 0.9092(3) 0.2904(2) 0.0133(4) Uani d . 1 1 . .
O O3 0.57162(13) 1.2939(3) 0.5150(3) 0.0146(4) Uani d . 1 1 . .
H H31 0.575(3) 1.370(6) 0.604(6) 0.027(10) Uiso d . 1 1 . .
H H32 0.566(3) 1.361(6) 0.425(6) 0.031(10) Uiso d . 1 1 . .
F F1 0.99509(11) 0.7768(3) 0.6699(2) 0.0279(4) Uani d . 1 1 . .
C C1 0.63126(16) 0.7488(4) 0.2983(3) 0.0099(4) Uani d . 1 1 . .
C C2 0.72835(17) 0.7562(4) 0.3993(3) 0.0123(5) Uani d . 1 1 . .
C C3 0.76860(18) 0.9415(4) 0.4534(4) 0.0169(5) Uani d . 1 1 . .
H H3 0.7340 1.0629 0.4285 0.020 Uiso calc R 1 1 . .
C C4 0.85953(19) 0.9492(4) 0.5439(4) 0.0207(5) Uani d . 1 1 . .
H H4 0.8885 1.0748 0.5792 0.025 Uiso calc R 1 1 . .
C C5 0.90623(17) 0.7696(5) 0.5807(4) 0.0184(5) Uani d . 1 1 . .
C C6 0.86858(19) 0.5840(4) 0.5321(4) 0.0200(5) Uani d . 1 1 . .
H H6 0.9030 0.4633 0.5614 0.024 Uiso calc R 1 1 . .
C C7 0.77816(18) 0.5780(4) 0.4383(4) 0.0168(5) Uani d . 1 1 . .
H H7 0.7505 0.4517 0.4008 0.020 Uiso calc R 1 1 . .

loop_
_atom_site_aniso_label
_atom_site_aniso_U_11
_atom_site_aniso_U_22
_atom_site_aniso_U_33
_atom_site_aniso_U_12
_atom_site_aniso_U_13
_atom_site_aniso_U_23
Mn1 0.0082(2) 0.0104(3) 0.0089(2) 0.00104(17) -0.00066(17) -0.00106(17)
O1 0.0120(8) 0.0117(8) 0.0150(8) 0.0013(6) -0.0025(6) 0.0011(6)
O2 0.0145(8) 0.0125(8) 0.0131(8) 0.0030(7) 0.0025(6) 0.0003(6)
O3 0.0200(9) 0.0128(8) 0.0106(8) -0.0009(7) 0.0010(7) 0.0003(7)
F1 0.0112(7) 0.0423(11) 0.0272(9) -0.0031(7) -0.0071(6) -0.0018(8)
C1 0.0092(10) 0.0115(10) 0.0091(10) -0.0004(8) 0.0024(8) 0.0008(8)
C2 0.0117(10) 0.0154(11) 0.0097(10) -0.0011(8) 0.0010(8) -0.0007(8)
C3 0.0163(12) 0.0152(12) 0.0185(12) -0.0015(9) -0.0002(9) -0.0012(9)
C4 0.0176(12) 0.0210(13) 0.0226(13) -0.0073(10) -0.0003(10) -0.0053(10)
C5 0.0083(10) 0.0314(15) 0.0147(11) -0.0023(10) -0.0014(9) -0.0008(10)
C6 0.0153(12) 0.0219(13) 0.0216(13) 0.0046(10) -0.0016(10) 0.0013(10)
C7 0.0154(11) 0.0153(12) 0.0184(12) 0.0002(9) -0.0016(9) -0.0010(9)

loop_
_atom_type_symbol
_atom_type_description
_atom_type_scat_dispersion_real
_atom_type_scat_dispersion_imag
_atom_type_scat_source
C C 0.0033 0.0016 'International Tables Vol C Tables 4.2.6.8 and 6.1.1.4'
H H 0.0000 0.0000 'International Tables Vol C Tables 4.2.6.8 and 6.1.1.4'
N N 0.0061 0.0033 'International Tables Vol C Tables 4.2.6.8 and 6.1.1.4'
O O 0.0106 0.0060 'International Tables Vol C Tables 4.2.6.8 and 6.1.1.4'
F F 0.0171 0.0103 'International Tables Vol C Tables 4.2.6.8 and 6.1.1.4'
Mn Mn 0.3368 0.7283 'International Tables Vol C Tables 4.2.6.8 and 6.1.1.4'

loop_
_geom_angle_atom_site_label_1
_geom_angle_atom_site_label_2
_geom_angle_atom_site_label_3
_geom_angle_site_symmetry_1
_geom_angle_site_symmetry_3
_geom_angle
_geom_angle_publ_flag
O1 Mn1 O1 . 3_676 180.0 ?
O1 Mn1 O2 . . 84.62(7) ?
O1 Mn1 O2 3_676 . 95.38(7) ?
O1 Mn1 O2 . 3_676 95.38(7) ?
O1 Mn1 O2 3_676 3_676 84.62(7) ?
O1 Mn1 O3 . . 94.69(7) ?
O1 Mn1 O3 3_676 . 85.31(7) ?
O1 Mn1 O3 . 3_676 85.31(7) ?
O1 Mn1 O3 3_676 3_676 94.69(7) ?
O2 Mn1 O2 . 3_676 180.0 ?
O2 Mn1 O3 . . 88.55(7) ?
O2 Mn1 O3 3_676 . 91.45(7) ?
O2 Mn1 O3 . 3_676 91.45(7) ?
O2 Mn1 O3 3_676 3_676 88.55(7) ?
O3 Mn1 O3 . 3_676 180.00(10) ?
C1 O1 Mn1 2_655 . 134.33(16) ?
C1 O2 Mn1 . . 123.85(15) ?
Mn1 O3 H31 . . 124(3) ?
Mn1 O3 H32 . . 118(3) ?
H31 O3 H32 . . 108(4) ?
O1 C1 O2 2_645 . 124.0(2) ?
O1 C1 C2 2_645 . 117.9(2) ?
O2 C1 C2 . . 118.1(2) ?
C3 C2 C1 . . 119.9(2) ?
C7 C2 C1 . . 120.0(2) ?
C7 C2 C3 . . 120.2(2) ?
C2 C3 C4 . . 120.0(2) ?
C2 C3 H3 . . 120.0 ?
C4 C3 H3 . . 120.0 ?
C3 C4 H4 . . 121.0 ?
C5 C4 C3 . . 118.0(2) ?
C5 C4 H4 . . 121.0 ?
F1 C5 C4 . . 118.1(2) ?
F1 C5 C6 . . 118.2(2) ?
C6 C5 C4 . . 123.7(2) ?
C5 C6 C7 . . 117.9(2) ?
C5 C6 H6 . . 121.1 ?
C7 C6 H6 . . 121.1 ?
C2 C7 C6 . . 120.2(2) ?
C2 C7 H7 . . 119.9 ?
C6 C7 H7 . . 119.9 ?

loop_
_geom_bond_atom_site_label_1
_geom_bond_atom_site_label_2
_geom_bond_site_symmetry_2
_geom_bond_distance
_geom_bond_publ_flag
Mn1 O1 . 2.1489(17) ?
Mn1 O1 3_676 2.1489(17) ?
Mn1 O2 . 2.1728(17) ?
Mn1 O2 3_676 2.1728(17) ?
Mn1 O3 . 2.1988(19) ?
Mn1 O3 3_676 2.1988(19) ?
O1 C1 2_655 1.257(3) ?
O2 C1 . 1.268(3) ?
O3 H31 . 0.82(4) ?
O3 H32 . 0.79(4) ?
F1 C5 . 1.362(3) ?
C1 O1 2_645 1.257(3) ?
C1 C2 . 1.498(3) ?
C2 C3 . 1.391(3) ?
C2 C7 . 1.390(3) ?
C3 H3 . 0.9500 ?
C4 C3 . 1.392(4) ?
C4 H4 . 0.9500 ?
C5 C4 . 1.375(4) ?
C6 C5 . 1.370(4) ?
C6 H6 . 0.9500 ?
C7 C6 . 1.394(4) ?
C7 H7 . 0.9500 ?

loop_
_geom_hbond_atom_site_label_D
_geom_hbond_atom_site_label_H
_geom_hbond_atom_site_label_A
_geom_hbond_site_symmetry_A
_geom_hbond_distance_DH
_geom_hbond_distance_HA
_geom_hbond_distance_DA
_geom_hbond_angle_DHA
_geom_hbond_publ_flag
O3 H32 O2 2_655 0.79(4) 2.51(4) 3.039(3) 125(4) yes
O3 H32 O1 2_655 0.79(4) 2.18(4) 2.935(3) 158(4) yes

loop_
_geom_torsion_atom_site_label_1
_geom_torsion_atom_site_label_2
_geom_torsion_atom_site_label_3
_geom_torsion_atom_site_label_4
_geom_torsion_site_symmetry_1
_geom_torsion_site_symmetry_2
_geom_torsion_site_symmetry_3
_geom_torsion_site_symmetry_4
_geom_torsion
_geom_torsion_publ_flag
O2 Mn1 O1 C1 . . . 2_655 -106.1(2) ?
O2 Mn1 O1 C1 3_676 . . 2_655 73.9(2) ?
O3 Mn1 O1 C1 . . . 2_655 -18.0(2) ?
O3 Mn1 O1 C1 3_676 . . 2_655 162.0(2) ?
O1 Mn1 O2 C1 3_676 . . . 41.54(19) ?
O3 Mn1 O2 C1 . . . . 126.69(19) ?
O3 Mn1 O2 C1 3_676 . . . -53.31(19) ?
Mn1 O2 C1 O1 . . . 2_645 93.1(3) ?
Mn1 O2 C1 C2 . . . . -86.2(2) ?
O1 C1 C2 C3 2_645 . . . 169.5(2) ?
O1 C1 C2 C7 2_645 . . . -10.3(3) ?
O2 C1 C2 C3 . . . . -11.2(3) ?
O2 C1 C2 C7 . . . . 169.1(2) ?
C1 C2 C3 C4 . . . . -178.6(2) ?
C7 C2 C3 C4 . . . . 1.1(4) ?
C1 C2 C7 C6 . . . . 179.9(2) ?
C3 C2 C7 C6 . . . . 0.2(4) ?
C5 C4 C3 C2 . . . . -1.4(4) ?
F1 C5 C4 C3 . . . . -179.8(2) ?
C6 C5 C4 C3 . . . . 0.5(4) ?
C7 C6 C5 F1 . . . . -179.0(2) ?
C7 C6 C5 C4 . . . . 0.7(4) ?
C2 C7 C6 C5 . . . . -1.1(4) ?
